data_7716294
loop_
_publ_author_name
'Bridov&#xe1;, Ter&#xe9;zia'
'Rajn&#xe1;k, Cyril'
'Titi&#x161;, J&#xe1;n'
'Samo&#x13e;ov&#xe1;, Erika'
'Tran, Kevin'
'Malina, Ond&#x159;&#xe9;j'
'Bie&#x144;ko, Alina'
'Renz, Franz'
'Gembick&#xfd;, Milan'
'Bo&#x10d;a, Roman'

_publ_section_title
;
 A mononuclear Fe(III) complex showing thermally induced spin crossover
 and slow magnetic relaxation with reciprocating thermal behaviour.
;
_journal_issue 26
_journal_name_full 'Dalton transactions (Cambridge, England : 2003)'
_journal_page_first 10824
_journal_page_last 10828
_journal_paper_doi 10.1039/d4dt00642a
_journal_volume 53
_journal_year 2024
_chemical_formula_moiety 'C24 H29 Fe N4 O4 Se'
_chemical_formula_sum 'C24 H29 Fe N4 O4 Se'
_chemical_formula_weight 572.32
_space_group_crystal_system monoclinic
_space_group_IT_number 14
_space_group_name_Hall '-P 2yn'
_space_group_name_H-M_alt 'P 1 21/n 1'
_atom_sites_solution_hydrogens geom
_atom_sites_solution_primary dual
_audit_creation_date 2021-06-17
_audit_creation_method
;
Olex2 1.3
(compiled 2020.11.12 svn.r5f609507 for OlexSys, GUI svn.r6272)
;
_audit_update_record
;
2023-03-28 deposited with the CCDC.	2024-05-16 downloaded from the CCDC.
;
_cell_angle_alpha 90
_cell_angle_beta 93.079(4)
_cell_angle_gamma 90
_cell_formula_units_Z 8
_cell_length_a 15.4057(17)
_cell_length_b 13.593(2)
_cell_length_c 24.030(3)
_cell_measurement_reflns_used 4771
_cell_measurement_temperature 293.15
_cell_measurement_theta_max 22.01
_cell_measurement_theta_min 2.20
_cell_volume 5024.9(11)
_computing_cell_refinement 'SAINT V8.40A (Bruker, 2019)'
_computing_data_collection 'APEX2 v2013.6-2 (Bruker, 2013)'
_computing_data_reduction 'SAINT V8.40A (Bruker, 2019)'
_computing_molecular_graphics 'Olex2 1.3 (Dolomanov et al., 2009)'
_computing_publication_material 'Olex2 1.3 (Dolomanov et al., 2009)'
_computing_structure_refinement 'XL  (Sheldrick, 2008)'
_computing_structure_solution 'SHELXT  (Sheldrick, 2015)'
_diffrn_ambient_temperature 293.15
_diffrn_detector_area_resol_mean 7.9
_diffrn_detector_type 'CCD Area Detector'
_diffrn_measured_fraction_theta_full 1.000
_diffrn_measured_fraction_theta_max 0.997
_diffrn_measurement_device 'Kappa Four-Circle Diffractometer'
_diffrn_measurement_device_type 'Bruker APEX-II CCD'
_diffrn_measurement_method '\f and \w scans'
_diffrn_radiation_type MoK\a
_diffrn_radiation_wavelength 0.71073
_diffrn_reflns_av_R_equivalents 0.0673
_diffrn_reflns_av_unetI/netI 0.0302
_diffrn_reflns_Laue_measured_fraction_full 1.000
_diffrn_reflns_Laue_measured_fraction_max 0.997
_diffrn_reflns_limit_h_max 18
_diffrn_reflns_limit_h_min -18
_diffrn_reflns_limit_k_max 16
_diffrn_reflns_limit_k_min -16
_diffrn_reflns_limit_l_max 29
_diffrn_reflns_limit_l_min -29
_diffrn_reflns_number 136965
_diffrn_reflns_point_group_measured_fraction_full 1.000
_diffrn_reflns_point_group_measured_fraction_max 0.997
_diffrn_reflns_theta_full 25.242
_diffrn_reflns_theta_max 25.726
_diffrn_reflns_theta_min 1.534
_exptl_absorpt_coefficient_mu 2.086
_exptl_absorpt_correction_T_max 0.4903
_exptl_absorpt_correction_T_min 0.4524
_exptl_absorpt_correction_type multi-scan
_exptl_absorpt_process_details
;
SADABS-2016/2 (Bruker,2016/2) was used for absorption correction.
wR2(int) was 0.0947 before and 0.0604 after correction.
The Ratio of minimum to maximum transmission is 0.9227.
The \l/2 correction factor is Not present.
;
_exptl_crystal_colour black
_exptl_crystal_colour_primary black
_exptl_crystal_density_diffrn 1.513
_exptl_crystal_description block
_exptl_crystal_F_000 2344
_exptl_crystal_size_max 0.18
_exptl_crystal_size_mid 0.17
_exptl_crystal_size_min 0.12
_refine_diff_density_max 0.595
_refine_diff_density_min -0.852
_refine_diff_density_rms 0.060
_refine_ls_extinction_method none
_refine_ls_goodness_of_fit_ref 1.020
_refine_ls_hydrogen_treatment constr
_refine_ls_matrix_type full
_refine_ls_number_parameters 674
_refine_ls_number_reflns 9548
_refine_ls_number_restraints 66
_refine_ls_restrained_S_all 1.018
_refine_ls_R_factor_all 0.0660
_refine_ls_R_factor_gt 0.0408
_refine_ls_shift/su_max 0.001
_refine_ls_shift/su_mean 0.000
_refine_ls_structure_factor_coef Fsqd
_refine_ls_weighting_details 'w=1/[\s^2^(Fo^2^)+(0.0539P)^2^+4.3418P] where P=(Fo^2^+2Fc^2^)/3'
_refine_ls_weighting_scheme calc
_refine_ls_wR_factor_gt 0.1019
_refine_ls_wR_factor_ref 0.1159
_reflns_Friedel_coverage 0.000
_reflns_number_gt 6980
_reflns_number_total 9548
_reflns_threshold_expression 'I > 2\s(I)'
_cod_data_source_file d4dt00642a2.cif
_cod_data_source_block rajnak_tlcr39_rt
_cod_depositor_comments 'Adding full bibliography for 7716293--7716294.cif.'
_cod_original_cell_volume 5024.8(12)
_cod_database_code 7716294
_shelx_shelxl_version_number 2018/3
_shelx_space_group_comment
;
The symmetry employed for this shelxl refinement is uniquely defined
by the following loop, which should always be used as a source of
symmetry information in preference to the above space-group names.
They are only intended as comments.
;
_shelx_estimated_absorpt_t_max 0.788
_shelx_estimated_absorpt_t_min 0.705
_olex2_refinement_description
;
1. Fixed Uiso
 At 1.2 times of:
  All C(H) groups, All C(H,H) groups, All N(H) groups
 At 1.5 times of:
  All C(H,H,H) groups
2. Restrained distances
 C26-O5 \\sim C26-O5A
 with sigma of 0.03
 C40-O8 \\sim C40-O8A
 with sigma of 0.03
 C2-O1 \\sim C2-O1A
 with sigma of 0.03
3. Uiso/Uaniso restraints and constraints
Uanis(C44A) = Uanis(C44)
Uanis(O5) = Uanis(O5A)
Uanis(O1) = Uanis(O1A)
Uanis(C20) = Uanis(C20A)
Uanis(C45A) = Uanis(C45)
4. Same fragment restrains
{O4, C22, C23} sigma for 1-2: 0.01, 1-3: 0.02
as in
{O1, C20, C21}
{O4, C22, C23} sigma for 1-2: 0.01, 1-3: 0.02
as in
{O5, C44, C45}
{O4, C22, C23} sigma for 1-2: 0.01, 1-3: 0.02
as in
{O8, C46, C47}
{O4, C22, C23} sigma for 1-2: 0.01, 1-3: 0.02
as in
{O1A, C20A, C21A}
{O4, C22, C23} sigma for 1-2: 0.01, 1-3: 0.02
as in
{O5A, C44A, C45A}
{O4, C22, C23} sigma for 1-2: 0.01, 1-3: 0.02
as in
{O8A, C46A, C47A}
5. Others
 Sof(O1A)=Sof(C20A)=Sof(H20C)=Sof(H20D)=Sof(C21A)=Sof(H21D)=Sof(H21E)=
 Sof(H21F)=1-FVAR(1)
 Sof(O1)=Sof(C20)=Sof(H20A)=Sof(H20B)=Sof(C21)=Sof(H21A)=Sof(H21B)=Sof(H21C)=
 FVAR(1)
 Sof(O5A)=Sof(C44A)=Sof(H44C)=Sof(H44D)=Sof(C45A)=Sof(H45D)=Sof(H45E)=
 Sof(H45F)=1-FVAR(2)
 Sof(O5)=Sof(C44)=Sof(H44A)=Sof(H44B)=Sof(C45)=Sof(H45A)=Sof(H45B)=Sof(H45C)=
 FVAR(2)
 Sof(O8A)=Sof(C46A)=Sof(H46C)=Sof(H46D)=Sof(C47A)=Sof(H47D)=Sof(H47E)=
 Sof(H47F)=1-FVAR(3)
 Sof(O8)=Sof(C46)=Sof(H46A)=Sof(H46B)=Sof(C47)=Sof(H47A)=Sof(H47B)=Sof(H47C)=
 FVAR(3)
6.a Ternary CH refined with riding coordinates:
 N2(H2), N6(H6)
6.b Secondary CH2 refined with riding coordinates:
 C8(H8A,H8B), C9(H9A,H9B), C10(H10A,H10B), C11(H11A,H11B), C12(H12A,H12B),
 C32(H32A,H32B), C33(H33A,H33B), C34(H34A,H34B), C35(H35A,H35B), C36(H36A,H36B),
  C22(H22A,H22B), C20(H20A,H20B), C44(H44A,H44B), C46(H46A,H46B), C20A(H20C,
 H20D), C44A(H44C,H44D), C46A(H46C,H46D)
6.c Aromatic/amide H refined with riding coordinates:
 C3(H3), C4(H4), C5(H5), C7(H7), C13(H13), C17(H17), C18(H18), C19(H19),
 C27(H27), C28(H28), C29(H29), C31(H31), C37(H37), C41(H41), C42(H42), C43(H43)
6.d Idealised Me refined as rotating group:
 C23(H23A,H23B,H23C), C21(H21A,H21B,H21C), C45(H45A,H45B,H45C), C47(H47A,H47B,
 H47C), C21A(H21D,H21E,H21F), C45A(H45D,H45E,H45F), C47A(H47D,H47E,H47F)
;
_olex2_submission_special_instructions 'No special instructions were received'

loop_
_space_group_symop_operation_xyz
'x, y, z'
'-x+1/2, y+1/2, -z+1/2'
'-x, -y, -z'
'x-1/2, -y-1/2, z-1/2'

loop_
_atom_site_label
_atom_site_type_symbol
_atom_site_fract_x
_atom_site_fract_y
_atom_site_fract_z
_atom_site_U_iso_or_equiv
_atom_site_adp_type
_atom_site_occupancy
_atom_site_site_symmetry_order
_atom_site_calc_flag
_atom_site_refinement_flags_posn
_atom_site_refinement_flags_adp
_atom_site_refinement_flags_occupancy
_atom_site_disorder_assembly
_atom_site_disorder_group
Se1 Se 0.63683(3) 0.39204(3) 0.31772(2) 0.06902(14) Uani 1 1 d . . . . .
Fe1 Fe 0.46970(3) 0.22635(3) 0.15498(2) 0.03747(12) Uani 1 1 d . . . . .
O2 O 0.40637(14) 0.15906(17) 0.09393(9) 0.0468(5) Uani 1 1 d . . . . .
O3 O 0.46362(14) 0.35386(15) 0.12148(9) 0.0447(5) Uani 1 1 d . . . . .
N1 N 0.57864(17) 0.15269(18) 0.12806(11) 0.0407(6) Uani 1 1 d . . . . .
N2 N 0.46065(18) 0.0993(2) 0.21282(11) 0.0490(7) Uani 1 1 d . . . . .
H2 H 0.434844 0.045335 0.190498 0.059 Uiso 1 1 calc R U . . .
N3 N 0.35401(18) 0.2567(2) 0.19278(11) 0.0494(7) Uani 1 1 d . . . . .
N4 N 0.54558(19) 0.2919(2) 0.22366(12) 0.0506(7) Uani 1 1 d . . . . .
C1 C 0.4329(2) 0.1470(2) 0.04320(13) 0.0427(8) Uani 1 1 d . . . . .
C2 C 0.3708(3) 0.1361(2) -0.00218(14) 0.0521(9) Uani 1 1 d D . . . .
C3 C 0.3977(3) 0.1260(3) -0.05614(15) 0.0625(10) Uani 1 1 d . . . . .
H3 H 0.356419 0.122141 -0.085770 0.075 Uiso 1 1 calc R U . . .
C4 C 0.4849(3) 0.1215(3) -0.06626(15) 0.0650(11) Uani 1 1 d . . . . .
H4 H 0.502005 0.114785 -0.102608 0.078 Uiso 1 1 calc R U . . .
C5 C 0.5459(3) 0.1267(3) -0.02361(15) 0.0573(10) Uani 1 1 d . . . . .
H5 H 0.604394 0.121187 -0.030809 0.069 Uiso 1 1 calc R U . . .
C6 C 0.5215(2) 0.1404(2) 0.03189(13) 0.0448(8) Uani 1 1 d . . . . .
C7 C 0.5872(2) 0.1322(2) 0.07634(15) 0.0461(8) Uani 1 1 d . . . . .
H7 H 0.641393 0.109695 0.066794 0.055 Uiso 1 1 calc R U . . .
C8 C 0.6459(2) 0.1163(2) 0.16843(15) 0.0502(8) Uani 1 1 d . . . . .
H8A H 0.664348 0.168965 0.193616 0.060 Uiso 1 1 calc R U . . .
H8B H 0.696059 0.094597 0.148963 0.060 Uiso 1 1 calc R U . . .
C9 C 0.6107(3) 0.0311(3) 0.20153(16) 0.0582(10) Uani 1 1 d . . . . .
H9A H 0.587039 -0.017823 0.175547 0.070 Uiso 1 1 calc R U . . .
H9B H 0.658712 0.000854 0.222998 0.070 Uiso 1 1 calc R U . . .
C10 C 0.5411(2) 0.0588(3) 0.24091(15) 0.0577(10) Uani 1 1 d . . . . .
H10A H 0.526082 0.000914 0.261957 0.069 Uiso 1 1 calc R U . . .
H10B H 0.564822 0.107208 0.267207 0.069 Uiso 1 1 calc R U . . .
C11 C 0.3971(3) 0.1240(3) 0.25425(16) 0.0669(11) Uani 1 1 d . . . . .
H11A H 0.423486 0.167363 0.282391 0.080 Uiso 1 1 calc R U . . .
H11B H 0.378345 0.064584 0.272501 0.080 Uiso 1 1 calc R U . . .
C12 C 0.3201(2) 0.1741(3) 0.22476(17) 0.0665(11) Uani 1 1 d . . . . .
H12A H 0.289173 0.128193 0.199959 0.080 Uiso 1 1 calc R U . . .
H12B H 0.280396 0.197975 0.251661 0.080 Uiso 1 1 calc R U . . .
C13 C 0.3146(2) 0.3389(3) 0.19117(14) 0.0547(9) Uani 1 1 d . . . . .
H13 H 0.264422 0.343253 0.210865 0.066 Uiso 1 1 calc R U . . .
C14 C 0.3399(2) 0.4260(3) 0.16185(14) 0.0499(8) Uani 1 1 d . . . . .
C15 C 0.4128(2) 0.4300(2) 0.12921(13) 0.0406(7) Uani 1 1 d . . . . .
C16 C 0.4322(2) 0.5218(2) 0.10413(13) 0.0457(8) Uani 1 1 d . . . . .
C17 C 0.3780(3) 0.6023(3) 0.11022(16) 0.0614(11) Uani 1 1 d . . . . .
H17 H 0.390429 0.661368 0.092780 0.074 Uiso 1 1 calc R U . . .
C18 C 0.3059(3) 0.5960(3) 0.14180(19) 0.0720(12) Uani 1 1 d . . . . .
H18 H 0.270117 0.650443 0.145548 0.086 Uiso 1 1 calc R U . . .
C19 C 0.2875(3) 0.5104(3) 0.16723(17) 0.0675(12) Uani 1 1 d . . . . .
H19 H 0.239245 0.507008 0.188785 0.081 Uiso 1 1 calc R U . . .
C24 C 0.5802(2) 0.3309(2) 0.26032(14) 0.0442(8) Uani 1 1 d . . . . .
Se2 Se 0.31640(3) 0.89138(3) 0.16845(2) 0.07504(15) Uani 1 1 d . . . . .
Fe2 Fe 0.51573(3) 0.74585(3) 0.31703(2) 0.04549(13) Uani 1 1 d . . . . .
O6 O 0.49568(18) 0.87006(18) 0.34887(11) 0.0616(7) Uani 1 1 d . . . . .
O7 O 0.59509(16) 0.70519(18) 0.37690(10) 0.0550(6) Uani 1 1 d . . . . .
N5 N 0.41378(19) 0.6877(2) 0.35701(13) 0.0534(7) Uani 1 1 d . . . . .
N6 N 0.5141(2) 0.6022(2) 0.28145(13) 0.0586(8) Uani 1 1 d . . . . .
H6 H 0.557924 0.563951 0.303170 0.070 Uiso 1 1 calc R U . . .
N7 N 0.6236(2) 0.7752(2) 0.27357(12) 0.0529(7) Uani 1 1 d . . . . .
N8 N 0.4328(2) 0.7903(3) 0.24784(14) 0.0654(9) Uani 1 1 d . . . . .
C48 C 0.3888(3) 0.8286(3) 0.21779(16) 0.0539(9) Uani 1 1 d . . . . .
C25 C 0.4375(3) 0.8972(3) 0.38422(14) 0.0563(10) Uani 1 1 d . . . . .
C26 C 0.4396(3) 0.9946(3) 0.40475(17) 0.0699(11) Uani 1 1 d D . . . .
C27 C 0.3801(4) 1.0262(4) 0.4423(2) 0.0921(16) Uani 1 1 d . . . . .
H27 H 0.383758 1.090064 0.456172 0.111 Uiso 1 1 calc R U . . .
C28 C 0.3163(4) 0.9649(5) 0.4592(2) 0.1006(18) Uani 1 1 d . . . . .
H28 H 0.276622 0.987561 0.484112 0.121 Uiso 1 1 calc R U . . .
C29 C 0.3104(3) 0.8724(4) 0.44022(18) 0.0799(13) Uani 1 1 d . . . . .
H29 H 0.266023 0.831893 0.451522 0.096 Uiso 1 1 calc R U . . .
C30 C 0.3712(3) 0.8352(3) 0.40297(15) 0.0593(10) Uani 1 1 d . . . . .
C31 C 0.3626(3) 0.7344(3) 0.38779(16) 0.0602(10) Uani 1 1 d . . . . .
H31 H 0.316106 0.699777 0.401316 0.072 Uiso 1 1 calc R U . . .
C32 C 0.4043(3) 0.5809(3) 0.3499(2) 0.0711(12) Uani 1 1 d . . . . .
H32A H 0.344729 0.561242 0.355017 0.085 Uiso 1 1 calc R U . . .
H32B H 0.441979 0.546457 0.377012 0.085 Uiso 1 1 calc R U . . .
C33 C 0.4290(3) 0.5564(3) 0.2918(2) 0.0765(13) Uani 1 1 d . . . . .
H33A H 0.432760 0.485626 0.287462 0.092 Uiso 1 1 calc R U . . .
H33B H 0.384866 0.580885 0.264947 0.092 Uiso 1 1 calc R U . . .
C34 C 0.5353(3) 0.5917(3) 0.22238(16) 0.0753(13) Uani 1 1 d . . . . .
H34A H 0.489049 0.621479 0.199083 0.090 Uiso 1 1 calc R U . . .
H34B H 0.536969 0.522281 0.213221 0.090 Uiso 1 1 calc R U . . .
C35 C 0.6204(3) 0.6378(3) 0.20866(16) 0.0803(14) Uani 1 1 d . . . . .
H35A H 0.632280 0.620258 0.170694 0.096 Uiso 1 1 calc R U . . .
H35B H 0.666051 0.609318 0.232913 0.096 Uiso 1 1 calc R U . . .
C36 C 0.6255(3) 0.7491(3) 0.21405(16) 0.0709(12) Uani 1 1 d . . . . .
H36A H 0.678830 0.772927 0.199043 0.085 Uiso 1 1 calc R U . . .
H36B H 0.576791 0.779291 0.193277 0.085 Uiso 1 1 calc R U . . .
C37 C 0.6943(3) 0.8074(3) 0.29809(16) 0.0559(9) Uani 1 1 d . . . . .
H37 H 0.737387 0.829181 0.275389 0.067 Uiso 1 1 calc R U . . .
C38 C 0.7128(2) 0.8129(3) 0.35695(16) 0.0517(9) Uani 1 1 d . . . . .
C39 C 0.6639(2) 0.7580(2) 0.39375(15) 0.0487(8) Uani 1 1 d . . . . .
C40 C 0.6931(3) 0.7565(3) 0.45095(17) 0.0612(10) Uani 1 1 d D . . . .
C41 C 0.7686(3) 0.8063(3) 0.46769(19) 0.0742(13) Uani 1 1 d . . . . .
H41 H 0.787232 0.804909 0.505134 0.089 Uiso 1 1 calc R U . . .
C42 C 0.8165(3) 0.8574(3) 0.4312(2) 0.0782(13) Uani 1 1 d . . . . .
H42 H 0.867287 0.889378 0.443677 0.094 Uiso 1 1 calc R U . . .
C43 C 0.7896(3) 0.8610(3) 0.3770(2) 0.0686(11) Uani 1 1 d . . . . .
H43 H 0.822209 0.895905 0.352169 0.082 Uiso 1 1 calc R U . . .
O4 O 0.50683(15) 0.52301(16) 0.07603(10) 0.0510(6) Uani 1 1 d D . . . .
C22 C 0.5295(3) 0.6136(3) 0.04986(17) 0.0644(11) Uani 1 1 d D . . . .
H22A H 0.531088 0.666626 0.076881 0.077 Uiso 1 1 calc R U . . .
H22B H 0.486575 0.629623 0.020234 0.077 Uiso 1 1 calc R U . . .
C23 C 0.6164(3) 0.6012(3) 0.02674(18) 0.0711(12) Uani 1 1 d D . . . .
H23A H 0.658841 0.588298 0.056549 0.107 Uiso 1 1 calc R U . . .
H23B H 0.631692 0.660287 0.007700 0.107 Uiso 1 1 calc R U . . .
H23C H 0.614693 0.547080 0.001050 0.107 Uiso 1 1 calc R U . . .
O1 O 0.2869(7) 0.1306(19) 0.0107(11) 0.067(3) Uani 0.595(14) 1 d D . P A 1
C20 C 0.2271(8) 0.1039(13) -0.0345(7) 0.089(4) Uani 0.595(14) 1 d D . P A 1
H20A H 0.246336 0.044236 -0.052254 0.107 Uiso 0.595(14) 1 calc R U P A 1
H20B H 0.223595 0.155993 -0.062181 0.107 Uiso 0.595(14) 1 calc R U P A 1
C21 C 0.1410(6) 0.0882(11) -0.0113(4) 0.118(5) Uani 0.595(14) 1 d D . P A 1
H21A H 0.148464 0.055856 0.024113 0.176 Uiso 0.595(14) 1 calc R U P A 1
H21B H 0.105772 0.047983 -0.036427 0.176 Uiso 0.595(14) 1 calc R U P A 1
H21C H 0.113018 0.150515 -0.006671 0.176 Uiso 0.595(14) 1 calc R U P A 1
O5 O 0.4992(13) 1.0532(18) 0.3807(8) 0.074(3) Uani 0.57(2) 1 d D . P B 1
C44 C 0.5746(14) 1.0555(16) 0.4173(9) 0.102(4) Uani 0.57(2) 1 d D . P B 1
H44A H 0.596264 0.989203 0.423347 0.123 Uiso 0.57(2) 1 calc R U P B 1
H44B H 0.560068 1.082485 0.452961 0.123 Uiso 0.57(2) 1 calc R U P B 1
C45 C 0.6428(17) 1.117(3) 0.3931(18) 0.135(4) Uani 0.57(2) 1 d D . P B 1
H45A H 0.686094 1.133806 0.421761 0.203 Uiso 0.57(2) 1 calc R U P B 1
H45B H 0.617103 1.175825 0.377666 0.203 Uiso 0.57(2) 1 calc R U P B 1
H45C H 0.669498 1.080618 0.364286 0.203 Uiso 0.57(2) 1 calc R U P B 1
O8 O 0.6609(9) 0.6880(13) 0.4864(6) 0.092(5) Uani 0.444(10) 1 d D . P C 1
C46 C 0.5720(9) 0.7059(12) 0.4958(5) 0.111(5) Uani 0.444(10) 1 d D . P C 1
H46A H 0.535371 0.667192 0.470064 0.133 Uiso 0.444(10) 1 calc R U P C 1
H46B H 0.558668 0.774839 0.489508 0.133 Uiso 0.444(10) 1 calc R U P C 1
C47 C 0.5543(14) 0.679(2) 0.5539(6) 0.145(9) Uani 0.444(10) 1 d D . P C 1
H47A H 0.561459 0.609339 0.558824 0.218 Uiso 0.444(10) 1 calc R U P C 1
H47B H 0.495845 0.697178 0.561331 0.218 Uiso 0.444(10) 1 calc R U P C 1
H47C H 0.594207 0.713119 0.579194 0.218 Uiso 0.444(10) 1 calc R U P C 1
O1A O 0.2853(10) 0.152(3) 0.0121(17) 0.067(3) Uani 0.405(14) 1 d D . P A 2
C20A C 0.2104(17) 0.1393(11) -0.0251(13) 0.089(4) Uani 0.405(14) 1 d D . P A 2
H20C H 0.220870 0.168220 -0.061000 0.107 Uiso 0.405(14) 1 calc R U P A 2
H20D H 0.160805 0.172162 -0.010174 0.107 Uiso 0.405(14) 1 calc R U P A 2
C21A C 0.1920(12) 0.0330(10) -0.0317(7) 0.107(6) Uani 0.405(14) 1 d D . P A 2
H21D H 0.234661 0.003673 -0.054253 0.161 Uiso 0.405(14) 1 calc R U P A 2
H21E H 0.135210 0.024254 -0.049486 0.161 Uiso 0.405(14) 1 calc R U P A 2
H21F H 0.194218 0.002033 0.004229 0.161 Uiso 0.405(14) 1 calc R U P A 2
O5A O 0.4987(17) 1.064(2) 0.3915(12) 0.074(3) Uani 0.43(2) 1 d D . P B 2
C44A C 0.5879(19) 1.038(2) 0.3909(12) 0.102(4) Uani 0.43(2) 1 d D . P B 2
H44C H 0.597073 0.996033 0.359027 0.123 Uiso 0.43(2) 1 calc R U P B 2
H44D H 0.604756 1.001253 0.424429 0.123 Uiso 0.43(2) 1 calc R U P B 2
C45A C 0.642(2) 1.128(4) 0.388(2) 0.135(4) Uani 0.43(2) 1 d D . P B 2
H45D H 0.664319 1.132677 0.351392 0.203 Uiso 0.43(2) 1 calc R U P B 2
H45E H 0.689667 1.123880 0.415256 0.203 Uiso 0.43(2) 1 calc R U P B 2
H45F H 0.607378 1.184463 0.394919 0.203 Uiso 0.43(2) 1 calc R U P B 2
O8A O 0.6365(6) 0.7142(8) 0.4859(3) 0.066(3) Uani 0.556(10) 1 d D . P C 2
C46A C 0.6636(6) 0.7021(7) 0.5431(3) 0.083(3) Uani 0.556(10) 1 d D . P C 2
H46C H 0.682247 0.764840 0.558731 0.100 Uiso 0.556(10) 1 calc R U P C 2
H46D H 0.712250 0.656839 0.546426 0.100 Uiso 0.556(10) 1 calc R U P C 2
C47A C 0.5905(7) 0.6632(14) 0.5738(5) 0.107(4) Uani 0.556(10) 1 d D . P C 2
H47D H 0.544439 0.710907 0.573194 0.160 Uiso 0.556(10) 1 calc R U P C 2
H47E H 0.609919 0.650028 0.611684 0.160 Uiso 0.556(10) 1 calc R U P C 2
H47F H 0.569498 0.603517 0.556494 0.160 Uiso 0.556(10) 1 calc R U P C 2

loop_
_atom_site_aniso_label
_atom_site_aniso_U_11
_atom_site_aniso_U_22
_atom_site_aniso_U_33
_atom_site_aniso_U_23
_atom_site_aniso_U_13
_atom_site_aniso_U_12
Se1 0.0812(3) 0.0641(3) 0.0591(3) -0.01470(19) -0.0212(2) 0.0106(2)
Fe1 0.0406(2) 0.0368(2) 0.0355(2) 0.00124(18) 0.00630(18) -0.00231(19)
O2 0.0498(13) 0.0537(14) 0.0369(12) -0.0037(10) 0.0034(10) -0.0028(11)
O3 0.0451(13) 0.0375(12) 0.0528(13) 0.0043(10) 0.0150(10) 0.0079(10)
N1 0.0450(15) 0.0330(14) 0.0443(16) 0.0044(11) 0.0038(12) -0.0004(11)
N2 0.0548(17) 0.0508(17) 0.0415(15) 0.0089(13) 0.0019(13) -0.0155(13)
N3 0.0414(16) 0.063(2) 0.0447(16) -0.0054(14) 0.0098(12) -0.0088(14)
N4 0.0548(18) 0.0474(17) 0.0496(17) -0.0037(14) 0.0014(14) -0.0087(14)
C1 0.062(2) 0.0278(16) 0.0384(18) 0.0013(13) 0.0022(15) -0.0002(14)
C2 0.071(3) 0.0395(19) 0.045(2) 0.0000(15) -0.0031(17) 0.0011(17)
C3 0.094(3) 0.052(2) 0.040(2) -0.0014(16) -0.006(2) -0.001(2)
C4 0.110(4) 0.050(2) 0.036(2) -0.0034(16) 0.013(2) -0.003(2)
C5 0.076(3) 0.046(2) 0.052(2) -0.0001(17) 0.023(2) 0.0018(18)
C6 0.064(2) 0.0295(16) 0.0418(18) 0.0009(13) 0.0095(16) 0.0031(15)
C7 0.051(2) 0.0311(17) 0.057(2) 0.0026(15) 0.0136(16) 0.0014(14)
C8 0.049(2) 0.0441(19) 0.058(2) 0.0048(16) -0.0012(16) 0.0019(15)
C9 0.070(2) 0.042(2) 0.061(2) 0.0123(17) -0.0126(19) -0.0004(18)
C10 0.068(2) 0.052(2) 0.051(2) 0.0214(17) -0.0067(18) -0.0143(19)
C11 0.064(3) 0.085(3) 0.053(2) 0.019(2) 0.0137(19) -0.020(2)
C12 0.055(2) 0.083(3) 0.063(2) 0.008(2) 0.0209(19) -0.019(2)
C13 0.0397(19) 0.080(3) 0.045(2) -0.0178(19) 0.0101(15) -0.0020(19)
C14 0.0445(19) 0.060(2) 0.0455(19) -0.0158(17) 0.0008(15) 0.0089(17)
C15 0.0402(17) 0.0401(18) 0.0407(17) -0.0080(14) -0.0062(14) 0.0061(14)
C16 0.051(2) 0.0397(18) 0.0449(18) -0.0044(14) -0.0110(15) 0.0076(15)
C17 0.075(3) 0.044(2) 0.063(2) -0.0088(17) -0.022(2) 0.0183(19)
C18 0.072(3) 0.068(3) 0.074(3) -0.022(2) -0.010(2) 0.035(2)
C19 0.052(2) 0.085(3) 0.065(3) -0.025(2) 0.0036(19) 0.023(2)
C24 0.0484(19) 0.0389(18) 0.0459(19) 0.0020(15) 0.0084(16) 0.0043(15)
Se2 0.0785(3) 0.0720(3) 0.0729(3) 0.0111(2) -0.0120(2) 0.0107(2)
Fe2 0.0466(3) 0.0435(3) 0.0455(3) -0.0020(2) -0.0048(2) -0.0007(2)
O6 0.0732(18) 0.0445(14) 0.0674(17) -0.0060(12) 0.0060(14) -0.0079(13)
O7 0.0586(15) 0.0555(15) 0.0495(14) 0.0047(11) -0.0097(11) -0.0104(12)
N5 0.0479(17) 0.0513(18) 0.0594(19) 0.0045(15) -0.0121(14) -0.0064(14)
N6 0.067(2) 0.0463(17) 0.0596(19) -0.0068(14) -0.0239(15) 0.0057(15)
N7 0.0624(19) 0.0495(17) 0.0471(16) 0.0031(13) 0.0044(14) 0.0086(15)
N8 0.066(2) 0.061(2) 0.066(2) -0.0047(17) -0.0149(18) 0.0053(17)
C48 0.056(2) 0.048(2) 0.059(2) -0.0028(18) 0.0066(19) -0.0027(18)
C25 0.077(3) 0.051(2) 0.0395(19) -0.0020(16) -0.0111(18) 0.0112(19)
C26 0.100(3) 0.052(2) 0.057(2) 0.0042(19) -0.009(2) 0.001(2)
C27 0.140(5) 0.068(3) 0.069(3) -0.017(2) 0.007(3) 0.030(3)
C28 0.136(5) 0.099(4) 0.068(3) 0.001(3) 0.023(3) 0.033(4)
C29 0.084(3) 0.098(4) 0.058(3) 0.011(3) 0.012(2) 0.023(3)
C30 0.062(2) 0.069(3) 0.047(2) 0.0089(18) -0.0016(18) 0.010(2)
C31 0.053(2) 0.071(3) 0.056(2) 0.015(2) -0.0021(18) -0.002(2)
C32 0.063(3) 0.052(2) 0.097(3) 0.007(2) -0.011(2) -0.0136(19)
C33 0.070(3) 0.049(2) 0.107(4) -0.011(2) -0.032(3) -0.006(2)
C34 0.108(4) 0.061(3) 0.054(2) -0.017(2) -0.026(2) 0.016(2)
C35 0.110(4) 0.089(3) 0.041(2) -0.016(2) -0.003(2) 0.033(3)
C36 0.088(3) 0.080(3) 0.045(2) 0.006(2) 0.005(2) 0.014(2)
C37 0.058(2) 0.043(2) 0.068(3) 0.0059(18) 0.0125(19) 0.0057(17)
C38 0.0452(19) 0.0401(19) 0.070(2) -0.0127(17) 0.0062(17) 0.0033(15)
C39 0.0484(19) 0.0434(19) 0.053(2) -0.0089(16) -0.0090(16) 0.0075(16)
C40 0.065(3) 0.060(2) 0.057(2) -0.0067(19) -0.009(2) 0.009(2)
C41 0.066(3) 0.081(3) 0.072(3) -0.036(2) -0.027(2) 0.019(2)
C42 0.058(3) 0.070(3) 0.105(4) -0.035(3) -0.010(3) 0.001(2)
C43 0.051(2) 0.051(2) 0.104(4) -0.017(2) 0.008(2) -0.0010(18)
O4 0.0551(15) 0.0355(12) 0.0619(15) 0.0095(11) -0.0016(12) 0.0033(11)
C22 0.080(3) 0.040(2) 0.072(3) 0.0156(18) -0.012(2) -0.0068(19)
C23 0.090(3) 0.049(2) 0.074(3) 0.014(2) 0.003(2) -0.016(2)
O1 0.0612(18) 0.084(10) 0.0541(19) -0.004(5) -0.0128(14) 0.000(3)
C20 0.082(7) 0.115(12) 0.066(7) -0.008(7) -0.020(5) 0.005(7)
C21 0.056(6) 0.189(13) 0.106(7) -0.043(8) -0.012(5) -0.016(7)
O5 0.105(3) 0.057(5) 0.056(7) -0.013(5) -0.023(4) -0.004(3)
C44 0.111(8) 0.100(9) 0.094(12) 0.023(10) -0.012(10) -0.013(6)
C45 0.153(6) 0.117(9) 0.130(8) 0.035(7) -0.058(5) -0.035(5)
O8 0.088(8) 0.122(12) 0.065(6) 0.022(6) -0.016(5) 0.033(7)
C46 0.128(13) 0.125(12) 0.078(9) -0.001(8) -0.009(9) -0.014(11)
C47 0.22(2) 0.154(18) 0.059(11) 0.019(11) 0.019(13) 0.002(19)
O1A 0.0612(18) 0.084(10) 0.0541(19) -0.004(5) -0.0128(14) 0.000(3)
C20A 0.082(7) 0.115(12) 0.066(7) -0.008(7) -0.020(5) 0.005(7)
C21A 0.100(13) 0.080(10) 0.143(14) 0.013(9) 0.012(10) -0.014(9)
O5A 0.105(3) 0.057(5) 0.056(7) -0.013(5) -0.023(4) -0.004(3)
C44A 0.111(8) 0.100(9) 0.094(12) 0.023(10) -0.012(10) -0.013(6)
C45A 0.153(6) 0.117(9) 0.130(8) 0.035(7) -0.058(5) -0.035(5)
O8A 0.069(6) 0.078(5) 0.049(4) 0.007(3) -0.019(4) 0.013(5)
C46A 0.117(8) 0.080(6) 0.051(5) 0.002(4) -0.016(5) 0.012(5)
C47A 0.131(10) 0.132(11) 0.055(7) 0.026(7) -0.008(7) -0.005(9)

loop_
_atom_type_symbol
_atom_type_description
_atom_type_scat_dispersion_real
_atom_type_scat_dispersion_imag
_atom_type_scat_source
C C 0.0033 0.0016 'International Tables Vol C Tables 4.2.6.8 and 6.1.1.4'
H H 0.0000 0.0000 'International Tables Vol C Tables 4.2.6.8 and 6.1.1.4'
Fe Fe 0.3463 0.8444 'International Tables Vol C Tables 4.2.6.8 and 6.1.1.4'
N N 0.0061 0.0033 'International Tables Vol C Tables 4.2.6.8 and 6.1.1.4'
O O 0.0106 0.0060 'International Tables Vol C Tables 4.2.6.8 and 6.1.1.4'
Se Se -0.0929 2.2259 'International Tables Vol C Tables 4.2.6.8 and 6.1.1.4'

loop_
_geom_angle_atom_site_label_1
_geom_angle_atom_site_label_2
_geom_angle_atom_site_label_3
_geom_angle
_geom_angle_site_symmetry_1
_geom_angle_site_symmetry_3
_geom_angle_publ_flag
O2 Fe1 N1 85.40(10) . . ?
O2 Fe1 N2 93.46(10) . . ?
O2 Fe1 N3 90.90(10) . . ?
O2 Fe1 N4 175.98(11) . . ?
O3 Fe1 O2 95.59(10) . . ?
O3 Fe1 N1 109.06(9) . . ?
O3 Fe1 N2 164.44(10) . . ?
O3 Fe1 N3 88.87(11) . . ?
O3 Fe1 N4 87.70(10) . . ?
N1 Fe1 N2 84.24(10) . . ?
N1 Fe1 N4 91.35(11) . . ?
N3 Fe1 N1 161.95(11) . . ?
N3 Fe1 N2 78.34(11) . . ?
N3 Fe1 N4 91.47(11) . . ?
N4 Fe1 N2 83.84(11) . . ?
C1 O2 Fe1 126.1(2) . . ?
C15 O3 Fe1 132.0(2) . . ?
C7 N1 Fe1 121.9(2) . . ?
C7 N1 C8 117.4(3) . . ?
C8 N1 Fe1 120.6(2) . . ?
Fe1 N2 H2 106.0 . . ?
C10 N2 Fe1 119.5(2) . . ?
C10 N2 H2 106.0 . . ?
C11 N2 Fe1 108.2(2) . . ?
C11 N2 H2 106.0 . . ?
C11 N2 C10 110.3(3) . . ?
C12 N3 Fe1 114.3(2) . . ?
C13 N3 Fe1 125.4(2) . . ?
C13 N3 C12 120.3(3) . . ?
C24 N4 Fe1 174.8(3) . . ?
O2 C1 C2 119.7(3) . . ?
O2 C1 C6 122.6(3) . . ?
C6 C1 C2 117.7(3) . . ?
C3 C2 C1 120.4(4) . . ?
C3 C2 O1A 125.2(16) . . ?
O1 C2 C1 116.4(11) . . ?
O1 C2 C3 123.2(10) . . ?
O1A C2 C1 113.7(14) . . ?
C2 C3 H3 119.6 . . ?
C4 C3 C2 120.7(4) . . ?
C4 C3 H3 119.6 . . ?
C3 C4 H4 119.8 . . ?
C5 C4 C3 120.4(4) . . ?
C5 C4 H4 119.8 . . ?
C4 C5 H5 119.6 . . ?
C4 C5 C6 120.7(4) . . ?
C6 C5 H5 119.6 . . ?
C1 C6 C5 119.9(3) . . ?
C1 C6 C7 120.9(3) . . ?
C5 C6 C7 118.5(3) . . ?
N1 C7 C6 126.7(3) . . ?
N1 C7 H7 116.7 . . ?
C6 C7 H7 116.7 . . ?
N1 C8 H8A 109.6 . . ?
N1 C8 H8B 109.6 . . ?
N1 C8 C9 110.1(3) . . ?
H8A C8 H8B 108.2 . . ?
C9 C8 H8A 109.6 . . ?
C9 C8 H8B 109.6 . . ?
C8 C9 H9A 108.5 . . ?
C8 C9 H9B 108.5 . . ?
H9A C9 H9B 107.5 . . ?
C10 C9 C8 114.9(3) . . ?
C10 C9 H9A 108.5 . . ?
C10 C9 H9B 108.5 . . ?
N2 C10 C9 114.2(3) . . ?
N2 C10 H10A 108.7 . . ?
N2 C10 H10B 108.7 . . ?
C9 C10 H10A 108.7 . . ?
C9 C10 H10B 108.7 . . ?
H10A C10 H10B 107.6 . . ?
N2 C11 H11A 110.0 . . ?
N2 C11 H11B 110.0 . . ?
N2 C11 C12 108.6(3) . . ?
H11A C11 H11B 108.3 . . ?
C12 C11 H11A 110.0 . . ?
C12 C11 H11B 110.0 . . ?
N3 C12 C11 107.3(3) . . ?
N3 C12 H12A 110.3 . . ?
N3 C12 H12B 110.3 . . ?
C11 C12 H12A 110.3 . . ?
C11 C12 H12B 110.3 . . ?
H12A C12 H12B 108.5 . . ?
N3 C13 H13 116.7 . . ?
N3 C13 C14 126.6(3) . . ?
C14 C13 H13 116.7 . . ?
C15 C14 C13 123.3(3) . . ?
C15 C14 C19 119.9(4) . . ?
C19 C14 C13 116.8(3) . . ?
O3 C15 C14 123.2(3) . . ?
O3 C15 C16 119.3(3) . . ?
C14 C15 C16 117.5(3) . . ?
C17 C16 C15 120.3(3) . . ?
O4 C16 C15 114.9(3) . . ?
O4 C16 C17 124.7(3) . . ?
C16 C17 H17 119.5 . . ?
C18 C17 C16 120.9(4) . . ?
C18 C17 H17 119.5 . . ?
C17 C18 H18 120.1 . . ?
C19 C18 C17 119.8(4) . . ?
C19 C18 H18 120.1 . . ?
C14 C19 H19 119.2 . . ?
C18 C19 C14 121.5(4) . . ?
C18 C19 H19 119.2 . . ?
N4 C24 Se1 179.0(3) . . ?
O6 Fe2 O7 93.74(11) . . ?
O6 Fe2 N5 90.51(12) . . ?
O6 Fe2 N6 169.83(12) . . ?
O6 Fe2 N7 100.79(12) . . ?
O6 Fe2 N8 87.60(12) . . ?
O7 Fe2 N5 90.62(11) . . ?
O7 Fe2 N6 91.73(11) . . ?
O7 Fe2 N7 86.37(11) . . ?
O7 Fe2 N8 177.13(13) . . ?
N5 Fe2 N6 80.86(13) . . ?
N5 Fe2 N7 168.47(12) . . ?
N5 Fe2 N8 91.89(13) . . ?
N7 Fe2 N6 88.10(13) . . ?
N7 Fe2 N8 90.89(13) . . ?
N8 Fe2 N6 87.33(12) . . ?
C25 O6 Fe2 130.0(2) . . ?
C39 O7 Fe2 122.7(2) . . ?
C31 N5 Fe2 126.4(3) . . ?
C31 N5 C32 119.9(3) . . ?
C32 N5 Fe2 113.7(3) . . ?
Fe2 N6 H6 106.2 . . ?
C33 N6 Fe2 108.0(2) . . ?
C33 N6 H6 106.2 . . ?
C34 N6 Fe2 118.3(2) . . ?
C34 N6 H6 106.2 . . ?
C34 N6 C33 111.3(3) . . ?
C36 N7 Fe2 120.4(3) . . ?
C37 N7 Fe2 121.5(3) . . ?
C37 N7 C36 117.7(3) . . ?
C48 N8 Fe2 166.9(3) . . ?
N8 C48 Se2 180.0(5) . . ?
O6 C25 C26 118.9(4) . . ?
O6 C25 C30 124.4(3) . . ?
C26 C25 C30 116.8(4) . . ?
C27 C26 C25 120.9(5) . . ?
O5 C26 C25 113.7(11) . . ?
O5 C26 C27 125.2(12) . . ?
O5A C26 C25 124.9(14) . . ?
O5A C26 C27 114.2(14) . . ?
C26 C27 H27 119.5 . . ?
C28 C27 C26 121.0(5) . . ?
C28 C27 H27 119.5 . . ?
C27 C28 H28 119.8 . . ?
C29 C28 C27 120.5(5) . . ?
C29 C28 H28 119.8 . . ?
C28 C29 H29 119.5 . . ?
C28 C29 C30 120.9(5) . . ?
C30 C29 H29 119.5 . . ?
C25 C30 C29 119.9(4) . . ?
C25 C30 C31 123.4(4) . . ?
C29 C30 C31 116.6(4) . . ?
N5 C31 C30 125.1(4) . . ?
N5 C31 H31 117.5 . . ?
C30 C31 H31 117.5 . . ?
N5 C32 H32A 110.2 . . ?
N5 C32 H32B 110.2 . . ?
N5 C32 C33 107.4(3) . . ?
H32A C32 H32B 108.5 . . ?
C33 C32 H32A 110.2 . . ?
C33 C32 H32B 110.2 . . ?
N6 C33 C32 109.4(3) . . ?
N6 C33 H33A 109.8 . . ?
N6 C33 H33B 109.8 . . ?
C32 C33 H33A 109.8 . . ?
C32 C33 H33B 109.8 . . ?
H33A C33 H33B 108.2 . . ?
N6 C34 H34A 108.7 . . ?
N6 C34 H34B 108.7 . . ?
N6 C34 C35 114.2(3) . . ?
H34A C34 H34B 107.6 . . ?
C35 C34 H34A 108.7 . . ?
C35 C34 H34B 108.7 . . ?
C34 C35 H35A 108.3 . . ?
C34 C35 H35B 108.3 . . ?
C34 C35 C36 115.9(4) . . ?
H35A C35 H35B 107.4 . . ?
C36 C35 H35A 108.3 . . ?
C36 C35 H35B 108.3 . . ?
N7 C36 C35 108.6(3) . . ?
N7 C36 H36A 110.0 . . ?
N7 C36 H36B 110.0 . . ?
C35 C36 H36A 110.0 . . ?
C35 C36 H36B 110.0 . . ?
H36A C36 H36B 108.4 . . ?
N7 C37 H37 116.9 . . ?
N7 C37 C38 126.1(4) . . ?
C38 C37 H37 116.9 . . ?
C39 C38 C37 120.6(3) . . ?
C39 C38 C43 119.9(4) . . ?
C43 C38 C37 118.7(4) . . ?
O7 C39 C38 122.8(3) . . ?
O7 C39 C40 119.6(3) . . ?
C38 C39 C40 117.6(3) . . ?
C41 C40 C39 119.3(4) . . ?
O8 C40 C39 120.2(8) . . ?
O8 C40 C41 118.5(8) . . ?
O8A C40 C39 114.8(5) . . ?
O8A C40 C41 125.4(6) . . ?
C40 C41 H41 118.8 . . ?
C42 C41 C40 122.4(4) . . ?
C42 C41 H41 118.8 . . ?
C41 C42 H42 120.3 . . ?
C43 C42 C41 119.3(4) . . ?
C43 C42 H42 120.3 . . ?
C38 C43 H43 119.3 . . ?
C42 C43 C38 121.4(4) . . ?
C42 C43 H43 119.3 . . ?
C16 O4 C22 117.3(3) . . ?
O4 C22 H22A 110.1 . . ?
O4 C22 H22B 110.1 . . ?
O4 C22 C23 108.2(3) . . ?
H22A C22 H22B 108.4 . . ?
C23 C22 H22A 110.1 . . ?
C23 C22 H22B 110.1 . . ?
C22 C23 H23A 109.5 . . ?
C22 C23 H23B 109.5 . . ?
C22 C23 H23C 109.5 . . ?
H23A C23 H23B 109.5 . . ?
H23A C23 H23C 109.5 . . ?
H23B C23 H23C 109.5 . . ?
C2 O1 C20 115.1(15) . . ?
O1 C20 H20A 110.2 . . ?
O1 C20 H20B 110.2 . . ?
O1 C20 C21 107.6(8) . . ?
H20A C20 H20B 108.5 . . ?
C21 C20 H20A 110.2 . . ?
C21 C20 H20B 110.2 . . ?
C20 C21 H21A 109.5 . . ?
C20 C21 H21B 109.5 . . ?
C20 C21 H21C 109.5 . . ?
H21A C21 H21B 109.5 . . ?
H21A C21 H21C 109.5 . . ?
H21B C21 H21C 109.5 . . ?
C26 O5 C44 107.4(16) . . ?
O5 C44 H44A 109.6 . . ?
O5 C44 H44B 109.6 . . ?
O5 C44 C45 110.2(11) . . ?
H44A C44 H44B 108.1 . . ?
C45 C44 H44A 109.6 . . ?
C45 C44 H44B 109.6 . . ?
C44 C45 H45A 109.5 . . ?
C44 C45 H45B 109.5 . . ?
C44 C45 H45C 109.5 . . ?
H45A C45 H45B 109.5 . . ?
H45A C45 H45C 109.5 . . ?
H45B C45 H45C 109.5 . . ?
C40 O8 C46 111.5(11) . . ?
O8 C46 H46A 109.8 . . ?
O8 C46 H46B 109.8 . . ?
O8 C46 C47 109.6(10) . . ?
H46A C46 H46B 108.2 . . ?
C47 C46 H46A 109.8 . . ?
C47 C46 H46B 109.8 . . ?
C46 C47 H47A 109.5 . . ?
C46 C47 H47B 109.5 . . ?
C46 C47 H47C 109.5 . . ?
H47A C47 H47B 109.5 . . ?
H47A C47 H47C 109.5 . . ?
H47B C47 H47C 109.5 . . ?
C2 O1A C20A 125(2) . . ?
O1A C20A H20C 109.9 . . ?
O1A C20A H20D 109.9 . . ?
O1A C20A C21A 109.1(12) . . ?
H20C C20A H20D 108.3 . . ?
C21A C20A H20C 109.9 . . ?
C21A C20A H20D 109.9 . . ?
C20A C21A H21D 109.5 . . ?
C20A C21A H21E 109.5 . . ?
C20A C21A H21F 109.5 . . ?
H21D C21A H21E 109.5 . . ?
H21D C21A H21F 109.5 . . ?
H21E C21A H21F 109.5 . . ?
C26 O5A C44A 119(3) . . ?
O5A C44A H44C 109.7 . . ?
O5A C44A H44D 109.7 . . ?
O5A C44A C45A 109.9(12) . . ?
H44C C44A H44D 108.2 . . ?
C45A C44A H44C 109.7 . . ?
C45A C44A H44D 109.7 . . ?
C44A C45A H45D 109.5 . . ?
C44A C45A H45E 109.5 . . ?
C44A C45A H45F 109.5 . . ?
H45D C45A H45E 109.5 . . ?
H45D C45A H45F 109.5 . . ?
H45E C45A H45F 109.5 . . ?
C40 O8A C46A 118.5(8) . . ?
O8A C46A H46C 109.8 . . ?
O8A C46A H46D 109.8 . . ?
O8A C46A C47A 109.4(7) . . ?
H46C C46A H46D 108.2 . . ?
C47A C46A H46C 109.8 . . ?
C47A C46A H46D 109.8 . . ?
C46A C47A H47D 109.5 . . ?
C46A C47A H47E 109.5 . . ?
C46A C47A H47F 109.5 . . ?
H47D C47A H47E 109.5 . . ?
H47D C47A H47F 109.5 . . ?
H47E C47A H47F 109.5 . . ?

loop_
_geom_bond_atom_site_label_1
_geom_bond_atom_site_label_2
_geom_bond_distance
_geom_bond_site_symmetry_2
_geom_bond_publ_flag
Se1 C24 1.796(4) . ?
Fe1 O2 1.946(2) . ?
Fe1 O3 1.911(2) . ?
Fe1 N1 2.087(3) . ?
Fe1 N2 2.226(3) . ?
Fe1 N3 2.085(3) . ?
Fe1 N4 2.163(3) . ?
O2 C1 1.316(4) . ?
O3 C15 1.317(4) . ?
N1 C7 1.287(4) . ?
N1 C8 1.467(4) . ?
N2 H2 0.9800 . ?
N2 C10 1.485(4) . ?
N2 C11 1.472(5) . ?
N3 C12 1.472(5) . ?
N3 C13 1.271(5) . ?
N4 C24 1.136(4) . ?
C1 C2 1.419(5) . ?
C1 C6 1.409(5) . ?
C2 C3 1.389(5) . ?
C2 O1 1.348(12) . ?
C2 O1A 1.395(18) . ?
C3 H3 0.9300 . ?
C3 C4 1.381(6) . ?
C4 H4 0.9300 . ?
C4 C5 1.354(6) . ?
C5 H5 0.9300 . ?
C5 C6 1.417(5) . ?
C6 C7 1.436(5) . ?
C7 H7 0.9300 . ?
C8 H8A 0.9700 . ?
C8 H8B 0.9700 . ?
C8 C9 1.521(5) . ?
C9 H9A 0.9700 . ?
C9 H9B 0.9700 . ?
C9 C10 1.516(5) . ?
C10 H10A 0.9700 . ?
C10 H10B 0.9700 . ?
C11 H11A 0.9700 . ?
C11 H11B 0.9700 . ?
C11 C12 1.511(6) . ?
C12 H12A 0.9700 . ?
C12 H12B 0.9700 . ?
C13 H13 0.9300 . ?
C13 C14 1.443(5) . ?
C14 C15 1.405(5) . ?
C14 C19 1.413(5) . ?
C15 C16 1.424(5) . ?
C16 C17 1.389(5) . ?
C16 O4 1.365(4) . ?
C17 H17 0.9300 . ?
C17 C18 1.381(6) . ?
C18 H18 0.9300 . ?
C18 C19 1.351(6) . ?
C19 H19 0.9300 . ?
Se2 C48 1.799(4) . ?
Fe2 O6 1.886(3) . ?
Fe2 O7 1.919(2) . ?
Fe2 N5 2.044(3) . ?
Fe2 N6 2.132(3) . ?
Fe2 N7 2.049(3) . ?
Fe2 N8 2.129(3) . ?
O6 C25 1.321(4) . ?
O7 C39 1.325(4) . ?
N5 C31 1.279(5) . ?
N5 C32 1.468(5) . ?
N6 H6 0.9800 . ?
N6 C33 1.484(5) . ?
N6 C34 1.480(5) . ?
N7 C36 1.476(5) . ?
N7 C37 1.287(5) . ?
N8 C48 1.095(5) . ?
C25 C26 1.413(5) . ?
C25 C30 1.416(6) . ?
C26 C27 1.388(7) . ?
C26 O5 1.366(14) . ?
C26 O5A 1.362(18) . ?
C27 H27 0.9300 . ?
C27 C28 1.368(8) . ?
C28 H28 0.9300 . ?
C28 C29 1.339(7) . ?
C29 H29 0.9300 . ?
C29 C30 1.422(6) . ?
C30 C31 1.423(6) . ?
C31 H31 0.9300 . ?
C32 H32A 0.9700 . ?
C32 H32B 0.9700 . ?
C32 C33 1.503(6) . ?
C33 H33A 0.9700 . ?
C33 H33B 0.9700 . ?
C34 H34A 0.9700 . ?
C34 H34B 0.9700 . ?
C34 C35 1.506(7) . ?
C35 H35A 0.9700 . ?
C35 H35B 0.9700 . ?
C35 C36 1.520(6) . ?
C36 H36A 0.9700 . ?
C36 H36B 0.9700 . ?
C37 H37 0.9300 . ?
C37 C38 1.430(5) . ?
C38 C39 1.407(5) . ?
C38 C43 1.413(5) . ?
C39 C40 1.423(5) . ?
C40 C41 1.386(6) . ?
C40 O8 1.373(15) . ?
C40 O8A 1.369(10) . ?
C41 H41 0.9300 . ?
C41 C42 1.366(7) . ?
C42 H42 0.9300 . ?
C42 C43 1.347(6) . ?
C43 H43 0.9300 . ?
O4 C22 1.434(4) . ?
C22 H22A 0.9700 . ?
C22 H22B 0.9700 . ?
C22 C23 1.486(5) . ?
C23 H23A 0.9600 . ?
C23 H23B 0.9600 . ?
C23 H23C 0.9600 . ?
O1 C20 1.433(7) . ?
C20 H20A 0.9700 . ?
C20 H20B 0.9700 . ?
C20 C21 1.481(8) . ?
C21 H21A 0.9600 . ?
C21 H21B 0.9600 . ?
C21 H21C 0.9600 . ?
O5 C44 1.418(8) . ?
C44 H44A 0.9700 . ?
C44 H44B 0.9700 . ?
C44 C45 1.484(9) . ?
C45 H45A 0.9600 . ?
C45 H45B 0.9600 . ?
C45 H45C 0.9600 . ?
O8 C46 1.421(8) . ?
C46 H46A 0.9700 . ?
C46 H46B 0.9700 . ?
C46 C47 1.482(8) . ?
C47 H47A 0.9600 . ?
C47 H47B 0.9600 . ?
C47 H47C 0.9600 . ?
O1A C20A 1.430(8) . ?
C20A H20C 0.9700 . ?
C20A H20D 0.9700 . ?
C20A C21A 1.480(9) . ?
C21A H21D 0.9600 . ?
C21A H21E 0.9600 . ?
C21A H21F 0.9600 . ?
O5A C44A 1.421(9) . ?
C44A H44C 0.9700 . ?
C44A H44D 0.9700 . ?
C44A C45A 1.483(9) . ?
C45A H45D 0.9600 . ?
C45A H45E 0.9600 . ?
C45A H45F 0.9600 . ?
O8A C46A 1.423(7) . ?
C46A H46C 0.9700 . ?
C46A H46D 0.9700 . ?
C46A C47A 1.477(8) . ?
C47A H47D 0.9600 . ?
C47A H47E 0.9600 . ?
C47A H47F 0.9600 . ?

loop_
_geom_torsion_atom_site_label_1
_geom_torsion_atom_site_label_2
_geom_torsion_atom_site_label_3
_geom_torsion_atom_site_label_4
_geom_torsion
_geom_torsion_site_symmetry_1
_geom_torsion_site_symmetry_2
_geom_torsion_site_symmetry_3
_geom_torsion_site_symmetry_4
_geom_torsion_publ_flag
Fe1 O2 C1 C2 -153.2(2) . . . . ?
Fe1 O2 C1 C6 29.4(4) . . . . ?
Fe1 O3 C15 C14 -9.0(4) . . . . ?
Fe1 O3 C15 C16 170.3(2) . . . . ?
Fe1 N1 C7 C6 -10.8(4) . . . . ?
Fe1 N1 C8 C9 69.2(3) . . . . ?
Fe1 N2 C10 C9 -53.8(4) . . . . ?
Fe1 N2 C11 C12 42.1(4) . . . . ?
Fe1 N3 C12 C11 39.1(4) . . . . ?
Fe1 N3 C13 C14 2.0(5) . . . . ?
O2 C1 C2 C3 178.3(3) . . . . ?
O2 C1 C2 O1 -5.5(14) . . . . ?
O2 C1 C2 O1A 7(2) . . . . ?
O2 C1 C6 C5 179.5(3) . . . . ?
O2 C1 C6 C7 9.2(5) . . . . ?
O3 C15 C16 C17 178.0(3) . . . . ?
O3 C15 C16 O4 -3.5(4) . . . . ?
N1 C8 C9 C10 -68.3(4) . . . . ?
N2 C11 C12 N3 -53.3(4) . . . . ?
N3 C13 C14 C15 1.7(6) . . . . ?
N3 C13 C14 C19 -178.2(3) . . . . ?
C1 C2 C3 C4 3.2(5) . . . . ?
C1 C2 O1 C20 -170.4(13) . . . . ?
C1 C2 O1A C20A -176(2) . . . . ?
C1 C6 C7 N1 -17.7(5) . . . . ?
C2 C1 C6 C5 2.0(5) . . . . ?
C2 C1 C6 C7 -168.2(3) . . . . ?
C2 C3 C4 C5 0.1(6) . . . . ?
C2 O1 C20 C21 172(2) . . . . ?
C2 O1A C20A C21A 76(4) . . . . ?
C3 C2 O1 C20 6(3) . . . . ?
C3 C2 O1A C20A 14(4) . . . . ?
C3 C4 C5 C6 -2.3(6) . . . . ?
C4 C5 C6 C1 1.2(5) . . . . ?
C4 C5 C6 C7 171.7(3) . . . . ?
C5 C6 C7 N1 171.9(3) . . . . ?
C6 C1 C2 C3 -4.2(5) . . . . ?
C6 C1 C2 O1 172.1(13) . . . . ?
C6 C1 C2 O1A -175(2) . . . . ?
C7 N1 C8 C9 -106.7(3) . . . . ?
C8 N1 C7 C6 165.1(3) . . . . ?
C8 C9 C10 N2 62.7(4) . . . . ?
C10 N2 C11 C12 174.4(3) . . . . ?
C11 N2 C10 C9 -180.0(3) . . . . ?
C12 N3 C13 C14 179.9(3) . . . . ?
C13 N3 C12 C11 -139.0(4) . . . . ?
C13 C14 C15 O3 1.4(5) . . . . ?
C13 C14 C15 C16 -177.8(3) . . . . ?
C13 C14 C19 C18 179.5(4) . . . . ?
C14 C15 C16 C17 -2.8(5) . . . . ?
C14 C15 C16 O4 175.8(3) . . . . ?
C15 C14 C19 C18 -0.3(6) . . . . ?
C15 C16 C17 C18 1.8(5) . . . . ?
C15 C16 O4 C22 179.9(3) . . . . ?
C16 C17 C18 C19 0.0(6) . . . . ?
C16 O4 C22 C23 174.6(3) . . . . ?
C17 C16 O4 C22 -1.6(5) . . . . ?
C17 C18 C19 C14 -0.8(6) . . . . ?
C19 C14 C15 O3 -178.7(3) . . . . ?
C19 C14 C15 C16 2.0(5) . . . . ?
Fe2 O6 C25 C26 175.9(3) . . . . ?
Fe2 O6 C25 C30 -4.8(5) . . . . ?
Fe2 O7 C39 C38 -35.5(4) . . . . ?
Fe2 O7 C39 C40 147.5(3) . . . . ?
Fe2 N5 C31 C30 -4.6(5) . . . . ?
Fe2 N5 C32 C33 -35.7(4) . . . . ?
Fe2 N6 C33 C32 -40.8(4) . . . . ?
Fe2 N6 C34 C35 53.4(4) . . . . ?
Fe2 N7 C36 C35 -64.5(4) . . . . ?
Fe2 N7 C37 C38 10.0(5) . . . . ?
O6 C25 C26 C27 -179.5(4) . . . . ?
O6 C25 C26 O5 5.7(11) . . . . ?
O6 C25 C26 O5A -0.9(18) . . . . ?
O6 C25 C30 C29 -178.6(3) . . . . ?
O6 C25 C30 C31 3.2(6) . . . . ?
O7 Fe2 O6 C25 -88.8(3) . . . . ?
O7 C39 C40 C41 175.5(3) . . . . ?
O7 C39 C40 O8 11.9(8) . . . . ?
O7 C39 C40 O8A -11.9(7) . . . . ?
N5 Fe2 O6 C25 1.9(3) . . . . ?
N5 C32 C33 N6 50.1(4) . . . . ?
N6 Fe2 O6 C25 33.6(8) . . . . ?
N6 C34 C35 C36 -65.3(5) . . . . ?
N7 Fe2 O6 C25 -175.8(3) . . . . ?
N7 C37 C38 C39 17.9(6) . . . . ?
N7 C37 C38 C43 -172.6(3) . . . . ?
N8 Fe2 O6 C25 93.8(3) . . . . ?
C25 C26 C27 C28 -1.9(7) . . . . ?
C25 C26 O5 C44 -97.9(19) . . . . ?
C25 C26 O5A C44A -44(3) . . . . ?
C25 C30 C31 N5 1.7(6) . . . . ?
C26 C25 C30 C29 0.7(5) . . . . ?
C26 C25 C30 C31 -177.5(3) . . . . ?
C26 C27 C28 C29 0.7(8) . . . . ?
C26 O5 C44 C45 179(2) . . . . ?
C26 O5A C44A C45A -168(3) . . . . ?
C27 C26 O5 C44 87(2) . . . . ?
C27 C26 O5A C44A 134(2) . . . . ?
C27 C28 C29 C30 1.2(8) . . . . ?
C28 C29 C30 C25 -1.9(6) . . . . ?
C28 C29 C30 C31 176.4(4) . . . . ?
C29 C30 C31 N5 -176.5(4) . . . . ?
C30 C25 C26 C27 1.2(6) . . . . ?
C30 C25 C26 O5 -173.7(11) . . . . ?
C30 C25 C26 O5A 179.7(17) . . . . ?
C31 N5 C32 C33 146.8(3) . . . . ?
C32 N5 C31 C30 172.6(3) . . . . ?
C33 N6 C34 C35 179.2(3) . . . . ?
C34 N6 C33 C32 -172.1(3) . . . . ?
C34 C35 C36 N7 68.3(5) . . . . ?
C36 N7 C37 C38 -163.1(3) . . . . ?
C37 N7 C36 C35 108.7(4) . . . . ?
C37 C38 C39 O7 -5.4(5) . . . . ?
C37 C38 C39 C40 171.7(3) . . . . ?
C37 C38 C43 C42 -171.1(4) . . . . ?
C38 C39 C40 C41 -1.6(5) . . . . ?
C38 C39 C40 O8 -165.3(7) . . . . ?
C38 C39 C40 O8A 170.9(6) . . . . ?
C39 C38 C43 C42 -1.5(6) . . . . ?
C39 C40 C41 C42 0.1(6) . . . . ?
C39 C40 O8 C46 -68.8(16) . . . . ?
C39 C40 O8A C46A 174.8(7) . . . . ?
C40 C41 C42 C43 0.8(7) . . . . ?
C40 O8 C46 C47 -145.2(16) . . . . ?
C40 O8A C46A C47A 175.2(11) . . . . ?
C41 C40 O8 C46 127.3(12) . . . . ?
C41 C40 O8A C46A -13.2(13) . . . . ?
C41 C42 C43 C38 -0.1(6) . . . . ?
C43 C38 C39 O7 -174.8(3) . . . . ?
C43 C38 C39 C40 2.3(5) . . . . ?
O4 C16 C17 C18 -176.6(3) . . . . ?
O1 C2 C3 C4 -172.8(15) . . . . ?
O5 C26 C27 C28 172.3(12) . . . . ?
O8 C40 C41 C42 164.1(8) . . . . ?
O1A C2 C3 C4 173(2) . . . . ?
O5A C26 C27 C28 179.4(16) . . . . ?
O8A C40 C41 C42 -171.6(7) . . . . ?
